data_7155536
loop_
_publ_author_name
'Banerji, Biswadip'
'Chatterjee, Satadru'
'Chandrasekhar, K.'
'Bera, Suvankar'
'Mazumder, Leena'
'Prodhan, Chandraday'
'Chaudhuri, Keya'

_publ_section_title
;
 Expedient Synthesis of Phenanthro-Imidazo-Pyridine Fused
 Heteropolynuclear Framework via CDC coupling: A New Class of Luminophores
;
_journal_name_full 'Org. Biomol. Chem.'
_journal_paper_doi 10.1039/C7OB00564D
_journal_year 2017
_chemical_formula_moiety 'C23 H20 N2'
_chemical_formula_sum 'C23 H20 N2'
_chemical_formula_weight 324.41
_space_group_crystal_system triclinic
_space_group_IT_number 2
_space_group_name_Hall '-P 1'
_space_group_name_H-M_alt 'P -1'
_symmetry_space_group_name_Hall '-P 1'
_symmetry_space_group_name_H-M 'P -1'
_atom_sites_solution_hydrogens geom
_audit_creation_date 2017-02-27
_audit_creation_method
;
Olex2 1.2
(compiled 2016.09.09 svn.r3337 for OlexSys, GUI svn.r5292)
;
_audit_update_record
;
2017-02-28 deposited with the CCDC.
2017-03-16 downloaded from the CCDC.
;
_cell_angle_alpha 95.959(7)
_cell_angle_beta 103.802(7)
_cell_angle_gamma 108.371(7)
_cell_formula_units_Z 6
_cell_length_a 12.5546(16)
_cell_length_b 13.4210(18)
_cell_length_c 17.440(2)
_cell_measurement_reflns_used 5087
_cell_measurement_temperature 273(2)
_cell_measurement_theta_max 24.42
_cell_measurement_theta_min 2.22
_cell_volume 2656.7(6)
_computing_cell_refinement 'SAINT v8.34A (Bruker, 2013)'
_computing_data_reduction 'SAINT v8.34A (Bruker, 2013)'
_computing_molecular_graphics 'Olex2 (Dolomanov et al., 2009)'
_computing_publication_material 'Olex2 (Dolomanov et al., 2009)'
_computing_structure_refinement 'ShelXL (Sheldrick, 2015)'
_diffrn_ambient_temperature 273.15
_diffrn_measured_fraction_theta_full 0.994
_diffrn_measured_fraction_theta_max 0.994
_diffrn_measurement_device_type 'Bruker APEX-II CCD'
_diffrn_measurement_method '\f and \w scans'
_diffrn_radiation_type MoK\a
_diffrn_radiation_wavelength 0.71073
_diffrn_reflns_av_R_equivalents 0.0896
_diffrn_reflns_av_unetI/netI 0.1143
_diffrn_reflns_Laue_measured_fraction_full 0.994
_diffrn_reflns_Laue_measured_fraction_max 0.994
_diffrn_reflns_limit_h_max 14
_diffrn_reflns_limit_h_min -14
_diffrn_reflns_limit_k_max 15
_diffrn_reflns_limit_k_min -15
_diffrn_reflns_limit_l_max 20
_diffrn_reflns_limit_l_min -20
_diffrn_reflns_number 35762
_diffrn_reflns_point_group_measured_fraction_full 0.994
_diffrn_reflns_point_group_measured_fraction_max 0.994
_diffrn_reflns_theta_full 25.000
_diffrn_reflns_theta_max 24.996
_diffrn_reflns_theta_min 1.630
_diffrn_standards_number 0
_exptl_absorpt_coefficient_mu 0.071
_exptl_absorpt_correction_T_max 0.7456
_exptl_absorpt_correction_T_min 0.4619
_exptl_absorpt_correction_type multi-scan
_exptl_absorpt_process_details
'SADABS-2014/5 (Bruker,2014/5) was used for absorption correction. wR2(int) was 0.1547 before and 0.0598 after correction. The Ratio of minimum to maximum transmission is 0.6195. The \l/2 correction factor is 0.00150.'
_exptl_crystal_colour 'clear light colourless'
_exptl_crystal_colour_lustre clear
_exptl_crystal_colour_modifier light
_exptl_crystal_colour_primary colourless
_exptl_crystal_density_diffrn 1.217
_exptl_crystal_description block
_exptl_crystal_F_000 1032
_exptl_crystal_size_max 0.65
_exptl_crystal_size_mid 0.23
_exptl_crystal_size_min 0.19
_refine_diff_density_max 0.227
_refine_diff_density_min -0.189
_refine_diff_density_rms 0.046
_refine_ls_extinction_method none
_refine_ls_goodness_of_fit_ref 0.988
_refine_ls_hydrogen_treatment constr
_refine_ls_matrix_type full
_refine_ls_number_parameters 685
_refine_ls_number_reflns 9286
_refine_ls_number_restraints 0
_refine_ls_restrained_S_all 0.988
_refine_ls_R_factor_all 0.1379
_refine_ls_R_factor_gt 0.0634
_refine_ls_shift/su_max 0.000
_refine_ls_shift/su_mean 0.000
_refine_ls_structure_factor_coef Fsqd
_refine_ls_weighting_details 'w=1/[\s^2^(Fo^2^)+(0.1206P)^2^] where P=(Fo^2^+2Fc^2^)/3'
_refine_ls_weighting_scheme calc
_refine_ls_wR_factor_gt 0.1906
_refine_ls_wR_factor_ref 0.2541
_reflns_Friedel_coverage 0.000
_reflns_number_gt 4512
_reflns_number_total 9286
_reflns_threshold_expression 'I > 2\s(I)'
_cod_data_source_file c7ob00564d2.cif
_cod_data_source_block bbsc_pdtb_0m_a
_cod_database_code 7155536
_shelxl_version_number 2014/6
_shelx_space_group_comment
;
The symmetry employed for this shelxl refinement is uniquely defined
by the following loop, which should always be used as a source of
symmetry information in preference to the above space-group names.
They are only intended as comments.
;
_olex2_refinement_description
;
1. Fixed Uiso
 At 1.2 times of:
  All C(H) groups
 At 1.5 times of:
  All C(H,H,H) groups
2.a Aromatic/amide H refined with riding coordinates:
 C33(H33), C56(H56), C36(H36), C10(H10), C59(H59), C35(H35), C25(H25),
 C51(H51), C69(H69), C46(H46), C26(H26), C68(H68), C48(H48), C49(H49), C67(H67),
  C50(H50), C58(H58), C66(H66), C23(H23), C13(H13), C12(H12), C28(H28),
 C20(H20), C27(H27), C5(H5), C21(H21), C45(H45), C43(H43), C44(H44), C22(H22),
 C2(H2), C3(H3), C4(H4)
2.b Idealised Me refined as rotating group:
 C40(H40A,H40B,H40C), C41(H41A,H41B,H41C), C39(H39A,H39B,H39C), C17(H17A,H17B,
 H17C), C64(H64A,H64B,H64C), C62(H62A,H62B,H62C), C63(H63A,H63B,H63C), C16(H16A,
 H16B,H16C), C18(H18A,H18B,H18C)
;
_olex2_submission_special_instructions 'No special instructions were received'

loop_
_space_group_symop_operation_xyz
'x, y, z'
'-x, -y, -z'

loop_
_atom_site_label
_atom_site_type_symbol
_atom_site_fract_x
_atom_site_fract_y
_atom_site_fract_z
_atom_site_U_iso_or_equiv
_atom_site_adp_type
_atom_site_occupancy
_atom_site_site_symmetry_order
_atom_site_calc_flag
_atom_site_refinement_flags_posn
N6 N 1.0819(2) 0.1469(2) 0.03895(14) 0.0587(7) Uani 1 1 d .
N2 N 0.6733(2) 0.8060(2) 0.35637(15) 0.0663(7) Uani 1 1 d .
N4 N 0.5311(2) 0.4808(2) 0.36142(14) 0.0670(7) Uani 1 1 d .
N5 N 1.2579(2) 0.1255(2) 0.07701(16) 0.0696(8) Uani 1 1 d .
N3 N 0.3507(2) 0.4926(3) 0.33208(17) 0.0830(9) Uani 1 1 d .
C55 C 0.9926(2) 0.0503(2) 0.14159(16) 0.0545(8) Uani 1 1 d .
C53 C 1.1882(2) 0.0792(2) 0.12215(17) 0.0564(8) Uani 1 1 d .
N1 N 0.8563(2) 0.8016(3) 0.38370(18) 0.0819(9) Uani 1 1 d .
C47 C 1.1362(2) -0.0193(2) 0.22537(17) 0.0580(8) Uani 1 1 d .
C60 C 1.0230(2) -0.0060(2) 0.20473(17) 0.0585(8) Uani 1 1 d .
C32 C 0.6276(2) 0.6335(2) 0.48730(16) 0.0566(8) Uani 1 1 d .
C54 C 1.0801(2) 0.0898(2) 0.10250(17) 0.0575(8) Uani 1 1 d .
C65 C 1.1916(3) 0.1654(3) 0.02735(19) 0.0672(9) Uani 1 1 d .
C52 C 1.2204(2) 0.0235(2) 0.18523(18) 0.0611(8) Uani 1 1 d .
C37 C 0.5987(2) 0.7090(2) 0.53421(17) 0.0589(8) Uani 1 1 d .
C24 C 0.4806(2) 0.7123(3) 0.51287(19) 0.0640(8) Uani 1 1 d .
C31 C 0.5353(3) 0.5641(2) 0.41920(17) 0.0617(8) Uani 1 1 d .
C8 C 0.6697(2) 0.7233(3) 0.29937(19) 0.0642(8) Uani 1 1 d .
C33 C 0.7427(2) 0.6326(2) 0.51066(18) 0.0610(8) Uani 1 1 d .
H33 H 0.7612 0.5832 0.4799 0.073 Uiso 1 1 calc R
C9 C 0.5785(3) 0.6540(3) 0.23107(18) 0.0627(8) Uani 1 1 d .
C56 C 0.8827(2) 0.0605(3) 0.12572(18) 0.0643(9) Uani 1 1 d .
H56 H 0.8632 0.0967 0.0849 0.077 Uiso 1 1 calc R
C29 C 0.3931(3) 0.6422(3) 0.44537(19) 0.0707(9) Uani 1 1 d .
C36 C 0.6873(3) 0.7778(3) 0.60030(19) 0.0676(9) Uani 1 1 d .
H36 H 0.6707 0.8283 0.6315 0.081 Uiso 1 1 calc R
C30 C 0.4240(3) 0.5682(3) 0.39862(18) 0.0676(9) Uani 1 1 d .
C34 C 0.8288(2) 0.7005(2) 0.57597(18) 0.0617(8) Uani 1 1 d .
C7 C 0.7831(3) 0.7233(3) 0.3196(2) 0.0718(9) Uani 1 1 d .
C10 C 0.4637(3) 0.6541(3) 0.20678(19) 0.0696(9) Uani 1 1 d .
H10 H 0.4437 0.7020 0.2379 0.083 Uiso 1 1 calc R
C59 C 0.9393(3) -0.0462(3) 0.24521(19) 0.0718(9) Uani 1 1 d .
H59 H 0.9566 -0.0827 0.2862 0.086 Uiso 1 1 calc R
C14 C 0.6086(3) 0.5800(3) 0.1840(2) 0.0698(9) Uani 1 1 d .
C35 C 0.7979(3) 0.7739(3) 0.62108(19) 0.0688(9) Uani 1 1 d .
H35 H 0.8539 0.8210 0.6662 0.083 Uiso 1 1 calc R
C6 C 0.8133(3) 0.6461(3) 0.2746(2) 0.0777(10) Uani 1 1 d .
C38 C 0.9527(2) 0.6986(3) 0.6012(2) 0.0686(9) Uani 1 1 d .
C19 C 0.7896(3) 0.8499(3) 0.4053(2) 0.0751(10) Uani 1 1 d .
C42 C 0.4159(3) 0.4419(3) 0.31064(19) 0.0772(10) Uani 1 1 d .
C57 C 0.8017(2) 0.0219(3) 0.1652(2) 0.0702(10) Uani 1 1 d .
C25 C 0.4486(3) 0.7841(3) 0.5591(2) 0.0805(10) Uani 1 1 d .
H25 H 0.5041 0.8313 0.6043 0.097 Uiso 1 1 calc R
C51 C 1.3287(3) 0.0114(3) 0.2054(2) 0.0785(10) Uani 1 1 d .
H51 H 1.3826 0.0397 0.1777 0.094 Uiso 1 1 calc R
C11 C 0.3788(3) 0.5875(3) 0.13959(19) 0.0725(9) Uani 1 1 d .
C69 C 1.0010(3) 0.1792(3) -0.0083(2) 0.0739(9) Uani 1 1 d .
H69 H 0.9273 0.1649 -0.0005 0.089 Uiso 1 1 calc R
C1 C 0.7269(3) 0.5737(3) 0.2080(2) 0.0749(10) Uani 1 1 d .
C46 C 0.6123(3) 0.4385(3) 0.3484(2) 0.0783(10) Uani 1 1 d .
H46 H 0.6886 0.4658 0.3823 0.094 Uiso 1 1 calc R
C26 C 0.3358(3) 0.7854(3) 0.5384(3) 0.0912(12) Uani 1 1 d .
H26 H 0.3165 0.8336 0.5698 0.109 Uiso 1 1 calc R
C68 C 1.0285(4) 0.2317(3) -0.0660(2) 0.0837(11) Uani 1 1 d .
H68 H 0.9726 0.2532 -0.0983 0.100 Uiso 1 1 calc R
C48 C 1.1681(3) -0.0760(3) 0.28709(19) 0.0761(10) Uani 1 1 d .
H48 H 1.1153 -0.1060 0.3150 0.091 Uiso 1 1 calc R
C49 C 1.2763(3) -0.0861(3) 0.3052(2) 0.0862(11) Uani 1 1 d .
H49 H 1.2956 -0.1236 0.3451 0.103 Uiso 1 1 calc R
C67 C 1.1383(4) 0.2554(3) -0.0793(2) 0.0874(11) Uani 1 1 d .
H67 H 1.1551 0.2931 -0.1194 0.105 Uiso 1 1 calc R
C50 C 1.3570(3) -0.0416(3) 0.2653(2) 0.0879(12) Uani 1 1 d .
H50 H 1.4306 -0.0478 0.2793 0.105 Uiso 1 1 calc R
C58 C 0.8328(3) -0.0331(3) 0.2260(2) 0.0787(10) Uani 1 1 d .
H58 H 0.7796 -0.0614 0.2541 0.094 Uiso 1 1 calc R
C61 C 0.6833(3) 0.0344(3) 0.1475(2) 0.0815(11) Uani 1 1 d .
C66 C 1.2194(3) 0.2237(3) -0.0344(2) 0.0823(11) Uani 1 1 d .
H66 H 1.2928 0.2391 -0.0430 0.099 Uiso 1 1 calc R
C23 C 0.5897(3) 0.8452(3) 0.3712(2) 0.0734(9) Uani 1 1 d .
H23 H 0.5123 0.8138 0.3394 0.088 Uiso 1 1 calc R
C13 C 0.5226(3) 0.5143(3) 0.1152(2) 0.0827(11) Uani 1 1 d .
H13 H 0.5408 0.4661 0.0832 0.099 Uiso 1 1 calc R
C12 C 0.4124(3) 0.5184(3) 0.0935(2) 0.0848(11) Uani 1 1 d .
H12 H 0.3582 0.4738 0.0467 0.102 Uiso 1 1 calc R
C40 C 1.0369(3) 0.8043(3) 0.5893(2) 0.0878(11) Uani 1 1 d .
H40A H 1.0164 0.8093 0.5335 0.132 Uiso 1 1 calc GR
H40B H 1.1160 0.8053 0.6058 0.132 Uiso 1 1 calc GR
H40C H 1.0307 0.8639 0.6211 0.132 Uiso 1 1 calc GR
C28 C 0.2797(3) 0.6464(4) 0.4257(2) 0.0914(12) Uani 1 1 d .
H28 H 0.2228 0.6007 0.3804 0.110 Uiso 1 1 calc R
C20 C 0.8183(3) 0.9370(3) 0.4682(2) 0.0932(12) Uani 1 1 d .
H20 H 0.8949 0.9682 0.5013 0.112 Uiso 1 1 calc R
C27 C 0.2523(3) 0.7169(4) 0.4725(3) 0.0987(13) Uani 1 1 d .
H27 H 0.1766 0.7184 0.4594 0.118 Uiso 1 1 calc R
C5 C 0.9269(3) 0.6411(4) 0.2964(3) 0.0986(13) Uani 1 1 d .
H5 H 0.9847 0.6903 0.3397 0.118 Uiso 1 1 calc R
C21 C 0.7361(4) 0.9752(3) 0.4806(2) 0.0945(12) Uani 1 1 d .
H21 H 0.7562 1.0332 0.5221 0.113 Uiso 1 1 calc R
C45 C 0.5814(4) 0.3569(3) 0.2861(2) 0.0924(12) Uani 1 1 d .
H45 H 0.6367 0.3279 0.2775 0.111 Uiso 1 1 calc R
C43 C 0.3864(4) 0.3553(3) 0.2463(2) 0.0986(13) Uani 1 1 d .
H43 H 0.3103 0.3263 0.2123 0.118 Uiso 1 1 calc R
C44 C 0.4667(4) 0.3151(3) 0.2341(2) 0.1003(14) Uani 1 1 d .
H44 H 0.4468 0.2592 0.1910 0.120 Uiso 1 1 calc R
C22 C 0.6196(3) 0.9286(3) 0.4315(2) 0.0842(11) Uani 1 1 d .
H22 H 0.5632 0.9557 0.4408 0.101 Uiso 1 1 calc R
C2 C 0.7560(3) 0.4954(4) 0.1661(3) 0.0946(12) Uani 1 1 d .
H2 H 0.6998 0.4460 0.1223 0.114 Uiso 1 1 calc R
C15 C 0.2551(3) 0.5889(4) 0.1162(2) 0.0951(13) Uani 1 1 d .
C41 C 0.9659(3) 0.6069(3) 0.5494(3) 0.0985(13) Uani 1 1 d .
H41A H 0.9131 0.5400 0.5543 0.148 Uiso 1 1 calc GR
H41B H 1.0450 0.6084 0.5671 0.148 Uiso 1 1 calc GR
H41C H 0.9480 0.6147 0.4941 0.148 Uiso 1 1 calc GR
C3 C 0.8676(4) 0.4915(4) 0.1895(3) 0.1140(16) Uani 1 1 d .
H3 H 0.8859 0.4394 0.1615 0.137 Uiso 1 1 calc R
C39 C 0.9836(3) 0.6862(3) 0.6899(2) 0.0972(12) Uani 1 1 d .
H39A H 0.9868 0.7488 0.7238 0.146 Uiso 1 1 calc GR
H39B H 1.0585 0.6776 0.7045 0.146 Uiso 1 1 calc GR
H39C H 0.9249 0.6244 0.6967 0.146 Uiso 1 1 calc GR
C4 C 0.9521(4) 0.5645(5) 0.2544(3) 0.1170(17) Uani 1 1 d .
H4 H 1.0270 0.5612 0.2696 0.140 Uiso 1 1 calc R
C17 C 0.2291(3) 0.6520(4) 0.1802(3) 0.1199(17) Uani 1 1 d .
H17A H 0.2711 0.7269 0.1850 0.180 Uiso 1 1 calc GR
H17B H 0.2530 0.6309 0.2306 0.180 Uiso 1 1 calc GR
H17C H 0.1465 0.6390 0.1663 0.180 Uiso 1 1 calc GR
C64 C 0.5850(3) -0.0719(4) 0.1182(3) 0.139(2) Uani 1 1 d .
H64A H 0.5913 -0.1078 0.0698 0.208 Uiso 1 1 calc GR
H64B H 0.5113 -0.0609 0.1074 0.208 Uiso 1 1 calc GR
H64C H 0.5897 -0.1149 0.1587 0.208 Uiso 1 1 calc GR
C62 C 0.6719(3) 0.0941(4) 0.2229(3) 0.133(2) Uani 1 1 d .
H62A H 0.6749 0.0523 0.2643 0.200 Uiso 1 1 calc GR
H62B H 0.5986 0.1057 0.2104 0.200 Uiso 1 1 calc GR
H62C H 0.7351 0.1618 0.2413 0.200 Uiso 1 1 calc GR
C63 C 0.6668(4) 0.1000(5) 0.0827(4) 0.158(2) Uani 1 1 d .
H63A H 0.7296 0.1681 0.0981 0.236 Uiso 1 1 calc GR
H63B H 0.5935 0.1110 0.0762 0.236 Uiso 1 1 calc GR
H63C H 0.6670 0.0626 0.0328 0.236 Uiso 1 1 calc GR
C16 C 0.1692(4) 0.4750(5) 0.1091(5) 0.240(5) Uani 1 1 d .
H16A H 0.0942 0.4780 0.1103 0.360 Uiso 1 1 calc GR
H16B H 0.1988 0.4447 0.1533 0.360 Uiso 1 1 calc GR
H16C H 0.1611 0.4314 0.0594 0.360 Uiso 1 1 calc GR
C18 C 0.2310(6) 0.6265(10) 0.0407(4) 0.286(6) Uani 1 1 d .
H18A H 0.2815 0.6994 0.0478 0.430 Uiso 1 1 calc GR
H18B H 0.1508 0.6221 0.0247 0.430 Uiso 1 1 calc GR
H18C H 0.2449 0.5826 -0.0002 0.430 Uiso 1 1 calc GR

loop_
_atom_site_aniso_label
_atom_site_aniso_U_11
_atom_site_aniso_U_22
_atom_site_aniso_U_33
_atom_site_aniso_U_23
_atom_site_aniso_U_13
_atom_site_aniso_U_12
N6 0.0598(14) 0.0570(16) 0.0495(14) 0.0037(12) 0.0112(11) 0.0130(12)
N2 0.0631(15) 0.0702(19) 0.0642(16) 0.0284(14) 0.0140(12) 0.0202(13)
N4 0.0766(16) 0.0528(17) 0.0541(15) 0.0091(13) 0.0129(12) 0.0039(13)
N5 0.0606(15) 0.0683(19) 0.0703(17) 0.0037(15) 0.0211(13) 0.0111(13)
N3 0.0684(17) 0.083(2) 0.0645(17) 0.0117(16) 0.0040(14) -0.0054(16)
C55 0.0495(15) 0.0553(19) 0.0467(15) 0.0005(14) 0.0057(12) 0.0114(13)
C53 0.0550(16) 0.0526(19) 0.0512(16) 0.0034(14) 0.0108(13) 0.0103(14)
N1 0.0652(16) 0.098(2) 0.0783(19) 0.0403(18) 0.0147(15) 0.0208(17)
C47 0.0592(16) 0.0525(19) 0.0522(16) -0.0014(14) 0.0045(13) 0.0184(14)
C60 0.0585(16) 0.056(2) 0.0512(16) 0.0021(15) 0.0125(13) 0.0127(14)
C32 0.0632(17) 0.0477(18) 0.0514(16) 0.0144(14) 0.0148(13) 0.0092(14)
C54 0.0549(16) 0.056(2) 0.0492(16) 0.0022(14) 0.0072(13) 0.0110(13)
C65 0.071(2) 0.056(2) 0.0592(19) -0.0023(16) 0.0166(16) 0.0072(16)
C52 0.0551(16) 0.057(2) 0.0596(18) -0.0023(15) 0.0062(14) 0.0164(14)
C37 0.0621(17) 0.0498(19) 0.0595(17) 0.0115(15) 0.0176(14) 0.0122(14)
C24 0.0615(17) 0.062(2) 0.073(2) 0.0263(17) 0.0243(15) 0.0188(15)
C31 0.0673(18) 0.052(2) 0.0512(16) 0.0123(14) 0.0117(14) 0.0046(15)
C8 0.0591(17) 0.073(2) 0.0662(19) 0.0289(17) 0.0205(14) 0.0234(16)
C33 0.0628(17) 0.0523(19) 0.0607(18) 0.0055(15) 0.0154(14) 0.0142(14)
C9 0.0640(17) 0.070(2) 0.0644(18) 0.0259(16) 0.0260(15) 0.0276(16)
C56 0.0561(16) 0.070(2) 0.0590(18) 0.0101(16) 0.0100(14) 0.0169(15)
C29 0.0580(18) 0.079(3) 0.068(2) 0.0251(19) 0.0173(15) 0.0116(17)
C36 0.0657(18) 0.061(2) 0.069(2) 0.0010(16) 0.0168(15) 0.0185(16)
C30 0.0648(19) 0.067(2) 0.0545(17) 0.0188(16) 0.0087(14) 0.0048(16)
C34 0.0621(17) 0.0508(19) 0.0634(18) 0.0084(15) 0.0138(14) 0.0121(14)
C7 0.0642(19) 0.086(3) 0.074(2) 0.041(2) 0.0261(17) 0.0260(18)
C10 0.0644(18) 0.076(2) 0.070(2) 0.0106(18) 0.0192(15) 0.0284(17)
C59 0.071(2) 0.079(3) 0.064(2) 0.0202(17) 0.0208(16) 0.0226(18)
C14 0.0697(19) 0.082(3) 0.075(2) 0.0338(19) 0.0338(17) 0.0346(18)
C35 0.0685(19) 0.058(2) 0.0630(19) -0.0039(16) 0.0083(15) 0.0126(16)
C6 0.067(2) 0.103(3) 0.086(2) 0.056(2) 0.0353(18) 0.039(2)
C38 0.0569(16) 0.060(2) 0.076(2) 0.0041(17) 0.0088(15) 0.0143(15)
C19 0.065(2) 0.085(3) 0.068(2) 0.036(2) 0.0118(16) 0.0148(19)
C42 0.079(2) 0.070(3) 0.0545(19) 0.0114(17) 0.0089(16) -0.0032(19)
C57 0.0528(17) 0.079(3) 0.068(2) 0.0037(18) 0.0140(15) 0.0151(16)
C25 0.077(2) 0.079(3) 0.092(3) 0.025(2) 0.0287(19) 0.0306(19)
C51 0.0637(19) 0.086(3) 0.084(2) 0.009(2) 0.0134(17) 0.0320(18)
C11 0.0677(18) 0.083(3) 0.0648(19) 0.0095(18) 0.0155(15) 0.0282(18)
C69 0.084(2) 0.073(2) 0.063(2) 0.0144(18) 0.0169(17) 0.0282(19)
C1 0.073(2) 0.096(3) 0.085(2) 0.049(2) 0.0420(18) 0.044(2)
C46 0.093(2) 0.062(2) 0.065(2) 0.0059(17) 0.0119(17) 0.0178(19)
C26 0.081(2) 0.097(3) 0.115(3) 0.036(3) 0.042(2) 0.042(2)
C68 0.110(3) 0.078(3) 0.064(2) 0.020(2) 0.027(2) 0.031(2)
C48 0.088(2) 0.076(3) 0.061(2) 0.0120(18) 0.0123(16) 0.0316(19)
C49 0.093(3) 0.084(3) 0.082(2) 0.016(2) 0.003(2) 0.048(2)
C67 0.123(3) 0.073(3) 0.066(2) 0.0235(19) 0.035(2) 0.025(2)
C50 0.076(2) 0.095(3) 0.094(3) 0.011(2) 0.011(2) 0.044(2)
C58 0.066(2) 0.093(3) 0.074(2) 0.019(2) 0.0263(17) 0.0184(19)
C61 0.0532(17) 0.102(3) 0.084(2) 0.016(2) 0.0137(16) 0.0246(18)
C66 0.094(2) 0.073(3) 0.071(2) 0.006(2) 0.038(2) 0.010(2)
C23 0.074(2) 0.074(2) 0.069(2) 0.0171(19) 0.0149(16) 0.0241(18)
C13 0.083(2) 0.093(3) 0.078(2) 0.011(2) 0.0277(18) 0.039(2)
C12 0.078(2) 0.097(3) 0.076(2) -0.001(2) 0.0155(17) 0.038(2)
C40 0.0615(19) 0.083(3) 0.105(3) 0.010(2) 0.0165(18) 0.0144(18)
C28 0.065(2) 0.111(3) 0.086(3) 0.024(2) 0.0169(18) 0.016(2)
C20 0.082(2) 0.092(3) 0.078(3) 0.025(2) 0.0004(19) 0.008(2)
C27 0.071(2) 0.123(4) 0.111(3) 0.043(3) 0.032(2) 0.036(2)
C5 0.076(2) 0.140(4) 0.106(3) 0.066(3) 0.038(2) 0.053(3)
C21 0.110(3) 0.087(3) 0.069(2) 0.016(2) 0.007(2) 0.024(2)
C45 0.125(3) 0.064(2) 0.071(2) 0.000(2) 0.025(2) 0.016(2)
C43 0.107(3) 0.079(3) 0.067(2) 0.005(2) 0.008(2) -0.008(2)
C44 0.136(4) 0.066(3) 0.071(2) 0.000(2) 0.025(3) 0.005(3)
C22 0.102(3) 0.081(3) 0.068(2) 0.015(2) 0.0160(19) 0.035(2)
C2 0.094(3) 0.116(3) 0.112(3) 0.050(3) 0.054(2) 0.062(2)
C15 0.074(2) 0.119(4) 0.078(2) -0.015(2) -0.0069(17) 0.047(2)
C41 0.071(2) 0.086(3) 0.129(3) -0.009(2) 0.019(2) 0.031(2)
C3 0.115(3) 0.155(5) 0.125(4) 0.060(4) 0.061(3) 0.090(3)
C39 0.091(2) 0.108(3) 0.090(3) 0.027(2) 0.007(2) 0.043(2)
C4 0.091(3) 0.175(5) 0.135(4) 0.075(4) 0.051(3) 0.086(3)
C17 0.079(2) 0.166(5) 0.109(3) -0.013(3) 0.010(2) 0.062(3)
C64 0.055(2) 0.137(4) 0.181(5) -0.011(4) 0.006(3) 0.010(2)
C62 0.077(2) 0.164(5) 0.149(4) -0.020(4) 0.025(3) 0.052(3)
C63 0.090(3) 0.241(7) 0.184(5) 0.109(5) 0.039(3) 0.094(4)
C16 0.064(3) 0.152(6) 0.421(13) -0.097(7) 0.018(5) 0.016(3)
C18 0.225(7) 0.67(2) 0.122(5) 0.158(8) 0.068(5) 0.329(11)

loop_
_atom_type_symbol
_atom_type_description
_atom_type_scat_dispersion_real
_atom_type_scat_dispersion_imag
_atom_type_scat_source
C C 0.0033 0.0016 'International Tables Vol C Tables 4.2.6.8 and 6.1.1.4'
H H 0.0000 0.0000 'International Tables Vol C Tables 4.2.6.8 and 6.1.1.4'
N N 0.0061 0.0033 'International Tables Vol C Tables 4.2.6.8 and 6.1.1.4'

loop_
_geom_angle_atom_site_label_1
_geom_angle_atom_site_label_2
_geom_angle_atom_site_label_3
_geom_angle
C65 N6 C54 105.4(3)
C69 N6 C54 133.2(3)
C69 N6 C65 121.3(3)
C8 N2 C19 105.9(3)
C23 N2 C8 133.3(3)
C23 N2 C19 120.8(3)
C42 N4 C31 105.2(3)
C46 N4 C31 133.4(3)
C46 N4 C42 121.4(3)
C65 N5 C53 103.6(3)
C42 N3 C30 104.8(3)
C54 C55 C60 115.2(3)
C56 C55 C60 117.5(3)
C56 C55 C54 127.2(3)
N5 C53 C54 113.7(3)
N5 C53 C52 125.3(3)
C54 C53 C52 121.0(3)
C19 N1 C7 104.6(3)
C52 C47 C60 121.2(3)
C52 C47 C48 116.7(3)
C48 C47 C60 122.0(3)
C55 C60 C47 120.9(3)
C59 C60 C55 117.2(3)
C59 C60 C47 121.9(3)
C37 C32 C31 116.3(3)
C33 C32 C37 118.4(2)
C33 C32 C31 125.4(3)
N6 C54 C55 131.4(3)
C53 C54 N6 104.0(3)
C53 C54 C55 124.5(3)
N6 C65 C66 118.1(3)
N5 C65 N6 113.3(3)
N5 C65 C66 128.7(3)
C47 C52 C53 117.1(3)
C51 C52 C53 121.8(3)
C51 C52 C47 121.2(3)
C32 C37 C24 120.4(3)
C36 C37 C32 117.2(3)
C36 C37 C24 122.4(3)
C29 C24 C37 121.1(3)
C25 C24 C37 121.7(3)
C25 C24 C29 117.2(3)
N4 C31 C32 132.0(3)
C30 C31 N4 104.8(3)
C30 C31 C32 123.2(3)
N2 C8 C9 132.2(3)
C7 C8 N2 104.0(3)
C7 C8 C9 123.7(3)
C32 C33 H33 118.1
C34 C33 C32 123.7(3)
C34 C33 H33 118.1
C10 C9 C8 125.5(3)
C10 C9 C14 118.1(3)
C14 C9 C8 116.4(3)
C55 C56 H56 117.4
C57 C56 C55 125.2(3)
C57 C56 H56 117.4
C24 C29 C30 117.7(3)
C28 C29 C24 120.3(3)
C28 C29 C30 122.0(3)
C37 C36 H36 118.8
C35 C36 C37 122.4(3)
C35 C36 H36 118.8
N3 C30 C31 112.3(3)
N3 C30 C29 126.3(3)
C31 C30 C29 121.3(3)
C33 C34 C35 116.7(3)
C33 C34 C38 123.5(3)
C35 C34 C38 119.9(3)
N1 C7 C8 112.9(3)
N1 C7 C6 126.7(3)
C8 C7 C6 120.3(3)
C9 C10 H10 118.1
C11 C10 C9 123.8(3)
C11 C10 H10 118.1
C60 C59 H59 119.1
C58 C59 C60 121.9(3)
C58 C59 H59 119.1
C9 C14 C1 120.5(3)
C13 C14 C9 117.5(3)
C13 C14 C1 122.0(3)
C36 C35 C34 121.5(3)
C36 C35 H35 119.2
C34 C35 H35 119.2
C1 C6 C7 118.7(3)
C1 C6 C5 119.9(4)
C5 C6 C7 121.4(4)
C34 C38 C40 108.1(3)
C34 C38 C41 112.0(3)
C34 C38 C39 109.1(3)
C41 C38 C40 107.3(3)
C41 C38 C39 108.9(3)
C39 C38 C40 111.3(3)
N2 C19 C20 117.9(4)
N1 C19 N2 112.5(3)
N1 C19 C20 129.6(3)
N4 C42 C43 117.3(4)
N3 C42 N4 112.8(3)
N3 C42 C43 129.9(4)
C56 C57 C58 116.3(3)
C56 C57 C61 124.5(3)
C58 C57 C61 119.2(3)
C24 C25 H25 119.5
C26 C25 C24 121.0(3)
C26 C25 H25 119.5
C52 C51 H51 119.7
C50 C51 C52 120.6(4)
C50 C51 H51 119.7
C10 C11 C12 116.5(3)
C10 C11 C15 122.2(3)
C12 C11 C15 121.3(3)
N6 C69 H69 120.3
C68 C69 N6 119.4(3)
C68 C69 H69 120.3
C6 C1 C14 120.1(3)
C6 C1 C2 118.4(3)
C2 C1 C14 121.6(4)
N4 C46 H46 120.2
C45 C46 N4 119.7(3)
C45 C46 H46 120.2
C25 C26 H26 119.6
C27 C26 C25 120.9(4)
C27 C26 H26 119.6
C69 C68 H68 118.9
C69 C68 C67 122.2(4)
C67 C68 H68 118.9
C47 C48 H48 119.8
C49 C48 C47 120.3(4)
C49 C48 H48 119.8
C48 C49 H49 119.4
C48 C49 C50 121.2(4)
C50 C49 H49 119.4
C68 C67 H67 120.0
C66 C67 C68 119.9(4)
C66 C67 H67 120.0
C51 C50 C49 120.0(3)
C51 C50 H50 120.0
C49 C50 H50 120.0
C59 C58 C57 121.8(3)
C59 C58 H58 119.1
C57 C58 H58 119.1
C57 C61 C62 109.8(3)
C57 C61 C63 112.0(3)
C64 C61 C57 111.7(3)
C64 C61 C62 110.0(4)
C64 C61 C63 106.6(4)
C63 C61 C62 106.5(4)
C65 C66 H66 120.4
C67 C66 C65 119.1(3)
C67 C66 H66 120.4
N2 C23 H23 119.9
C22 C23 N2 120.1(3)
C22 C23 H23 119.9
C14 C13 H13 118.9
C12 C13 C14 122.2(3)
C12 C13 H13 118.9
C11 C12 H12 119.1
C13 C12 C11 121.7(3)
C13 C12 H12 119.1
C38 C40 H40A 109.5
C38 C40 H40B 109.5
C38 C40 H40C 109.5
H40A C40 H40B 109.5
H40A C40 H40C 109.5
H40B C40 H40C 109.5
C29 C28 H28 119.7
C27 C28 C29 120.6(4)
C27 C28 H28 119.7
C19 C20 H20 119.8
C21 C20 C19 120.4(4)
C21 C20 H20 119.8
C26 C27 H27 120.0
C28 C27 C26 120.1(4)
C28 C27 H27 120.0
C6 C5 H5 119.9
C4 C5 C6 120.2(4)
C4 C5 H5 119.9
C20 C21 H21 119.7
C20 C21 C22 120.7(4)
C22 C21 H21 119.7
C46 C45 H45 119.6
C46 C45 C44 120.8(4)
C44 C45 H45 119.6
C42 C43 H43 119.7
C44 C43 C42 120.6(4)
C44 C43 H43 119.7
C45 C44 H44 119.9
C43 C44 C45 120.2(4)
C43 C44 H44 119.9
C23 C22 C21 120.1(4)
C23 C22 H22 119.9
C21 C22 H22 119.9
C1 C2 H2 119.8
C3 C2 C1 120.5(4)
C3 C2 H2 119.8
C11 C15 C16 108.4(4)
C17 C15 C11 113.5(3)
C17 C15 C16 102.2(4)
C18 C15 C11 110.4(4)
C18 C15 C17 111.0(5)
C18 C15 C16 111.1(6)
C38 C41 H41A 109.5
C38 C41 H41B 109.5
C38 C41 H41C 109.5
H41A C41 H41B 109.5
H41A C41 H41C 109.5
H41B C41 H41C 109.5
C2 C3 H3 119.8
C4 C3 C2 120.4(4)
C4 C3 H3 119.8
C38 C39 H39A 109.5
C38 C39 H39B 109.5
C38 C39 H39C 109.5
H39A C39 H39B 109.5
H39A C39 H39C 109.5
H39B C39 H39C 109.5
C5 C4 C3 120.7(4)
C5 C4 H4 119.7
C3 C4 H4 119.7
C15 C17 H17A 109.5
C15 C17 H17B 109.5
C15 C17 H17C 109.5
H17A C17 H17B 109.5
H17A C17 H17C 109.5
H17B C17 H17C 109.5
C61 C64 H64A 109.5
C61 C64 H64B 109.5
C61 C64 H64C 109.5
H64A C64 H64B 109.5
H64A C64 H64C 109.5
H64B C64 H64C 109.5
C61 C62 H62A 109.5
C61 C62 H62B 109.5
C61 C62 H62C 109.5
H62A C62 H62B 109.5
H62A C62 H62C 109.5
H62B C62 H62C 109.5
C61 C63 H63A 109.5
C61 C63 H63B 109.5
C61 C63 H63C 109.5
H63A C63 H63B 109.5
H63A C63 H63C 109.5
H63B C63 H63C 109.5
C15 C16 H16A 109.5
C15 C16 H16B 109.5
C15 C16 H16C 109.5
H16A C16 H16B 109.5
H16A C16 H16C 109.5
H16B C16 H16C 109.5
C15 C18 H18A 109.5
C15 C18 H18B 109.5
C15 C18 H18C 109.5
H18A C18 H18B 109.5
H18A C18 H18C 109.5
H18B C18 H18C 109.5

loop_
_geom_bond_atom_site_label_1
_geom_bond_atom_site_label_2
_geom_bond_distance
N6 C54 1.412(4)
N6 C65 1.388(4)
N6 C69 1.361(4)
N2 C8 1.393(4)
N2 C19 1.402(4)
N2 C23 1.377(4)
N4 C31 1.405(4)
N4 C42 1.402(4)
N4 C46 1.364(4)
N5 C53 1.363(4)
N5 C65 1.328(4)
N3 C30 1.371(4)
N3 C42 1.310(4)
C55 C60 1.444(4)
C55 C54 1.420(4)
C55 C56 1.394(4)
C53 C54 1.376(4)
C53 C52 1.443(4)
N1 C7 1.362(4)
N1 C19 1.307(4)
C47 C60 1.453(4)
C47 C52 1.411(4)
C47 C48 1.433(5)
C60 C59 1.403(4)
C32 C37 1.425(4)
C32 C31 1.433(4)
C32 C33 1.409(4)
C65 C66 1.441(5)
C52 C51 1.387(4)
C37 C24 1.455(4)
C37 C36 1.392(4)
C24 C29 1.407(4)
C24 C25 1.407(4)
C31 C30 1.377(4)
C8 C9 1.429(4)
C8 C7 1.383(4)
C33 H33 0.9300
C33 C34 1.368(4)
C9 C10 1.403(4)
C9 C14 1.421(4)
C56 H56 0.9300
C56 C57 1.362(4)
C29 C30 1.423(4)
C29 C28 1.403(4)
C36 H36 0.9300
C36 C35 1.369(4)
C34 C35 1.402(4)
C34 C38 1.521(4)
C7 C6 1.433(5)
C10 H10 0.9300
C10 C11 1.376(4)
C59 H59 0.9300
C59 C58 1.371(4)
C14 C1 1.476(4)
C14 C13 1.394(5)
C35 H35 0.9300
C6 C1 1.403(5)
C6 C5 1.410(4)
C38 C40 1.547(5)
C38 C41 1.526(5)
C38 C39 1.544(5)
C19 C20 1.405(5)
C42 C43 1.416(5)
C57 C58 1.403(5)
C57 C61 1.510(4)
C25 H25 0.9300
C25 C26 1.381(5)
C51 H51 0.9300
C51 C50 1.365(5)
C11 C12 1.392(4)
C11 C15 1.516(4)
C69 H69 0.9300
C69 C68 1.337(5)
C1 C2 1.408(5)
C46 H46 0.9300
C46 C45 1.346(4)
C26 H26 0.9300
C26 C27 1.366(5)
C68 H68 0.9300
C68 C67 1.395(5)
C48 H48 0.9300
C48 C49 1.373(4)
C49 H49 0.9300
C49 C50 1.382(5)
C67 H67 0.9300
C67 C66 1.340(5)
C50 H50 0.9300
C58 H58 0.9300
C61 C64 1.502(5)
C61 C62 1.527(5)
C61 C63 1.519(6)
C66 H66 0.9300
C23 H23 0.9300
C23 C22 1.342(4)
C13 H13 0.9300
C13 C12 1.365(4)
C12 H12 0.9300
C40 H40A 0.9600
C40 H40B 0.9600
C40 H40C 0.9600
C28 H28 0.9300
C28 C27 1.363(5)
C20 H20 0.9300
C20 C21 1.340(5)
C27 H27 0.9300
C5 H5 0.9300
C5 C4 1.362(6)
C21 H21 0.9300
C21 C22 1.406(5)
C45 H45 0.9300
C45 C44 1.405(5)
C43 H43 0.9300
C43 C44 1.332(5)
C44 H44 0.9300
C22 H22 0.9300
C2 H2 0.9300
C2 C3 1.382(5)
C15 C17 1.490(5)
C15 C16 1.541(7)
C15 C18 1.457(7)
C41 H41A 0.9600
C41 H41B 0.9600
C41 H41C 0.9600
C3 H3 0.9300
C3 C4 1.381(6)
C39 H39A 0.9600
C39 H39B 0.9600
C39 H39C 0.9600
C4 H4 0.9300
C17 H17A 0.9600
C17 H17B 0.9600
C17 H17C 0.9600
C64 H64A 0.9600
C64 H64B 0.9600
C64 H64C 0.9600
C62 H62A 0.9600
C62 H62B 0.9600
C62 H62C 0.9600
C63 H63A 0.9600
C63 H63B 0.9600
C63 H63C 0.9600
C16 H16A 0.9600
C16 H16B 0.9600
C16 H16C 0.9600
C18 H18A 0.9600
C18 H18B 0.9600
C18 H18C 0.9600
